data_4303043
loop_
_publ_author_name
'Brendan J. Liddle'
'Daniel Hall'
'Sergey V. Lindeman'
'Mark D. Smith'
'James R. Gardinier'

_publ_section_title
;
Manipulating Self-Assembly in Silver(I) Complexes of
1,3-Di-N-pyrazolylorganyls
;
_journal_name_full 'Inorganic Chemistry'
_journal_page_first 8404
_journal_page_last 8414
_journal_paper_doi 10.1021/ic900982m
_journal_volume 48
_journal_year 2009
_chemical_formula_sum 'C16 H12 N4'
_chemical_formula_weight 260.30
_chemical_name_systematic
; 
 ? 
;
_space_group_IT_number 61
_symmetry_cell_setting orthorhombic
_symmetry_space_group_name_Hall '-P 2ac 2ab'
_symmetry_space_group_name_H-M 'P b c a'
_atom_sites_solution_hydrogens difmap
_atom_sites_solution_primary direct
_atom_sites_solution_secondary difmap
_audit_creation_method SHELXL-97
_cell_angle_alpha 90.00
_cell_angle_beta 90.00
_cell_angle_gamma 90.00
_cell_formula_units_Z 16
_cell_length_a 10.44000(10)
_cell_length_b 12.18210(10)
_cell_length_c 40.1946(5)
_cell_measurement_reflns_used 8042
_cell_measurement_temperature 100(2)
_cell_measurement_theta_max 67
_cell_measurement_theta_min 4
_cell_volume 5111.99(9)
_computing_cell_refinement 'SAINT v7.23A (Bruker, 2005)'
_computing_data_collection 'APEX2 v2.1-4 (Bruker, 2007)'
_computing_data_reduction 'SADABS-2004/1 (Bruker, 2005)'
_computing_molecular_graphics 'XP v5.1 (Bruker, 1998)'
_computing_publication_material 'XCIF v6.12 (Bruker, 2001)'
_computing_structure_refinement 'SHELXL-97 v.97-2 (Sheldrick, 1993-1997)'
_computing_structure_solution 'XS/SHELXTL v6.12 (Bruker, 2001)'
_diffrn_ambient_temperature 100(2)
_diffrn_measured_fraction_theta_full 0.986
_diffrn_measured_fraction_theta_max 0.986
_diffrn_measurement_device_type 'Bruker APEX2 CCD detector'
_diffrn_measurement_method '\w scans'
_diffrn_radiation_monochromator graphite
_diffrn_radiation_source 'fine-focus sealed tube'
_diffrn_radiation_type CuK\a
_diffrn_radiation_wavelength 1.54178
_diffrn_reflns_av_R_equivalents 0.0245
_diffrn_reflns_av_sigmaI/netI 0.0118
_diffrn_reflns_limit_h_max 12
_diffrn_reflns_limit_h_min 0
_diffrn_reflns_limit_k_max 14
_diffrn_reflns_limit_k_min 0
_diffrn_reflns_limit_l_max 48
_diffrn_reflns_limit_l_min 0
_diffrn_reflns_number 43112
_diffrn_reflns_theta_full 68.17
_diffrn_reflns_theta_max 68.17
_diffrn_reflns_theta_min 4.77
_exptl_absorpt_coefficient_mu 0.669
_exptl_absorpt_correction_T_max 0.9546
_exptl_absorpt_correction_T_min 0.8348
_exptl_absorpt_correction_type multi-scan
_exptl_absorpt_process_details
;
 SADABS. Program for empirical absorption correction of
 area-detector data. University of Goetingen. Germany. 
 Sheldrick, G. M. 1996
;
_exptl_crystal_colour colorless
_exptl_crystal_density_diffrn 1.353
_exptl_crystal_density_method 'not measured'
_exptl_crystal_description plate
_exptl_crystal_F_000 2176
_exptl_crystal_size_max 0.28
_exptl_crystal_size_mid 0.16
_exptl_crystal_size_min 0.07
_refine_diff_density_max 0.198
_refine_diff_density_min -0.172
_refine_diff_density_rms 0.035
_refine_ls_extinction_coef 0.00011(3)
_refine_ls_extinction_expression Fc^*^=kFc[1+0.001xFc^2^\l^3^/sin(2\q)]^-1/4^
_refine_ls_extinction_method SHELXL
_refine_ls_goodness_of_fit_ref 1.004
_refine_ls_hydrogen_treatment constr
_refine_ls_matrix_type full
_refine_ls_number_parameters 362
_refine_ls_number_reflns 4617
_refine_ls_number_restraints 0
_refine_ls_restrained_S_all 1.004
_refine_ls_R_factor_all 0.0378
_refine_ls_R_factor_gt 0.0344
_refine_ls_shift/su_max 0.001
_refine_ls_shift/su_mean 0.000
_refine_ls_structure_factor_coef Fsqd
_refine_ls_weighting_details 'calc w=1/[\s^2^(Fo^2^)+(0.0482P)^2^+2.3579P] where P=(Fo^2^+2Fc^2^)/3'
_refine_ls_weighting_scheme calc
_refine_ls_wR_factor_gt 0.0869
_refine_ls_wR_factor_ref 0.0892
_reflns_number_gt 4254
_reflns_number_total 4617
_reflns_threshold_expression >2sigma(I)
_cod_data_source_file ic900982m_si_001_1.cif
_cod_data_source_block pz2napth
_cod_database_code 4303043

loop_
_symmetry_equiv_pos_as_xyz
'x, y, z'
'-x+1/2, -y, z+1/2'
'-x, y+1/2, -z+1/2'
'x+1/2, -y+1/2, -z'
'-x, -y, -z'
'x-1/2, y, -z-1/2'
'x, -y-1/2, z-1/2'
'-x-1/2, y-1/2, z'

loop_
_atom_site_label
_atom_site_type_symbol
_atom_site_fract_x
_atom_site_fract_y
_atom_site_fract_z
_atom_site_U_iso_or_equiv
_atom_site_adp_type
_atom_site_occupancy
_atom_site_symmetry_multiplicity
_atom_site_calc_flag
_atom_site_refinement_flags
_atom_site_disorder_assembly
_atom_site_disorder_group
N12 N 0.14490(9) -0.06687(8) 0.29249(2) 0.0161(2) Uani 1 1 d . . .
N11 N 0.21176(10) -0.03774(8) 0.32020(3) 0.0194(2) Uani 1 1 d . . .
N22 N -0.00924(9) 0.09697(8) 0.32897(2) 0.0168(2) Uani 1 1 d . . .
N21 N 0.02832(10) 0.14246(8) 0.29961(3) 0.0183(2) Uani 1 1 d . . .
C51 C 0.02789(11) -0.12713(10) 0.29400(3) 0.0166(3) Uani 1 1 d . . .
C52 C 0.02726(12) -0.22436(10) 0.27671(3) 0.0198(3) Uani 1 1 d . . .
H52 H 0.1025 -0.2466 0.2652 0.024 Uiso 1 1 calc R . .
C53 C -0.08183(13) -0.29169(10) 0.27557(3) 0.0221(3) Uani 1 1 d . . .
H53 H -0.0812 -0.3572 0.2627 0.027 Uiso 1 1 calc R . .
C54 C -0.18836(12) -0.26257(10) 0.29295(3) 0.0205(3) Uani 1 1 d . . .
H54 H -0.2615 -0.3089 0.2926 0.025 Uiso 1 1 calc R . .
C55 C -0.30380(12) -0.13830(11) 0.32991(3) 0.0212(3) Uani 1 1 d . . .
H55 H -0.3741 -0.1878 0.3295 0.025 Uiso 1 1 calc R . .
C56 C -0.31230(12) -0.04415(11) 0.34798(3) 0.0233(3) Uani 1 1 d . . .
H56 H -0.3861 -0.0296 0.3611 0.028 Uiso 1 1 calc R . .
C57 C -0.21075(12) 0.03109(11) 0.34700(3) 0.0212(3) Uani 1 1 d . . .
H57 H -0.2184 0.0983 0.3588 0.025 Uiso 1 1 calc R . .
C58 C -0.10073(12) 0.01033(10) 0.32946(3) 0.0173(3) Uani 1 1 d . . .
C59 C -0.19132(12) -0.16358(10) 0.31160(3) 0.0181(3) Uani 1 1 d . . .
C50 C -0.08366(11) -0.09068(10) 0.31171(3) 0.0160(2) Uani 1 1 d . . .
C13 C 0.20858(11) -0.04081(9) 0.26414(3) 0.0185(3) Uani 1 1 d . . .
H13 H 0.1805 -0.0543 0.2420 0.022 Uiso 1 1 calc R . .
C12 C 0.32061(12) 0.00852(10) 0.27336(3) 0.0221(3) Uani 1 1 d . . .
H12 H 0.3860 0.0364 0.2593 0.026 Uiso 1 1 calc R . .
C11 C 0.31755(12) 0.00876(10) 0.30819(3) 0.0218(3) Uani 1 1 d . . .
H11 H 0.3835 0.0387 0.3217 0.026 Uiso 1 1 calc R . .
C23 C 0.03688(12) 0.15325(10) 0.35551(3) 0.0200(3) Uani 1 1 d . . .
H23 H 0.0217 0.1371 0.3783 0.024 Uiso 1 1 calc R . .
C22 C 0.10923(12) 0.23756(10) 0.34329(3) 0.0218(3) Uani 1 1 d . . .
H22 H 0.1547 0.2916 0.3556 0.026 Uiso 1 1 calc R . .
C21 C 0.10157(12) 0.22688(10) 0.30864(3) 0.0208(3) Uani 1 1 d . . .
H21 H 0.1437 0.2743 0.2934 0.025 Uiso 1 1 calc R . .
N32 N 0.30935(10) 0.00763(8) 0.42671(3) 0.0188(2) Uani 1 1 d . . .
N31 N 0.29433(10) 0.00107(9) 0.46032(3) 0.0213(2) Uani 1 1 d . . .
N42 N 0.52455(10) -0.11952(9) 0.45417(3) 0.0204(2) Uani 1 1 d . . .
N41 N 0.46094(10) -0.18232(9) 0.43159(3) 0.0234(2) Uani 1 1 d . . .
C61 C 0.41111(12) 0.07068(10) 0.41304(3) 0.0195(3) Uani 1 1 d . . .
C62 C 0.37819(13) 0.14562(11) 0.38914(3) 0.0248(3) Uani 1 1 d . . .
H62 H 0.2928 0.1468 0.3810 0.030 Uiso 1 1 calc R . .
C63 C 0.46755(14) 0.22088(11) 0.37641(3) 0.0281(3) Uani 1 1 d . . .
H63 H 0.4446 0.2689 0.3588 0.034 Uiso 1 1 calc R . .
C64 C 0.58747(14) 0.22410(11) 0.38964(3) 0.0272(3) Uani 1 1 d . . .
H64 H 0.6455 0.2797 0.3827 0.033 Uiso 1 1 calc R . .
C65 C 0.75496(14) 0.14835(12) 0.42556(3) 0.0283(3) Uani 1 1 d . . .
H65 H 0.8094 0.2075 0.4195 0.034 Uiso 1 1 calc R . .
C66 C 0.80061(13) 0.06725(13) 0.44562(3) 0.0316(3) Uani 1 1 d . . .
H66 H 0.8860 0.0703 0.4537 0.038 Uiso 1 1 calc R . .
C67 C 0.72078(13) -0.02083(12) 0.45426(3) 0.0276(3) Uani 1 1 d . . .
H67 H 0.7545 -0.0792 0.4673 0.033 Uiso 1 1 calc R . .
C68 C 0.59494(12) -0.02473(11) 0.44435(3) 0.0207(3) Uani 1 1 d . . .
C69 C 0.62718(13) 0.14565(11) 0.41361(3) 0.0229(3) Uani 1 1 d . . .
C60 C 0.54110(12) 0.06095(10) 0.42435(3) 0.0194(3) Uani 1 1 d . . .
C33 C 0.21195(12) -0.04195(11) 0.41004(3) 0.0224(3) Uani 1 1 d . . .
H33 H 0.2021 -0.0466 0.3866 0.027 Uiso 1 1 calc R . .
C32 C 0.13104(13) -0.08372(11) 0.43351(3) 0.0261(3) Uani 1 1 d . . .
H32 H 0.0539 -0.1233 0.4299 0.031 Uiso 1 1 calc R . .
C31 C 0.18665(13) -0.05545(11) 0.46405(3) 0.0247(3) Uani 1 1 d . . .
H31 H 0.1513 -0.0746 0.4850 0.030 Uiso 1 1 calc R . .
C43 C 0.51601(13) -0.15991(11) 0.48552(3) 0.0248(3) Uani 1 1 d . . .
H43 H 0.5538 -0.1298 0.5050 0.030 Uiso 1 1 calc R . .
C42 C 0.44257(14) -0.25231(12) 0.48364(4) 0.0294(3) Uani 1 1 d . . .
H42 H 0.4183 -0.2996 0.5013 0.035 Uiso 1 1 calc R . .
C41 C 0.41070(13) -0.26236(11) 0.44988(4) 0.0276(3) Uani 1 1 d . . .
H41 H 0.3592 -0.3197 0.4411 0.033 Uiso 1 1 calc R . .

loop_
_atom_site_aniso_label
_atom_site_aniso_U_11
_atom_site_aniso_U_22
_atom_site_aniso_U_33
_atom_site_aniso_U_23
_atom_site_aniso_U_13
_atom_site_aniso_U_12
N12 0.0161(5) 0.0150(5) 0.0173(5) -0.0013(4) 0.0003(4) 0.0012(4)
N11 0.0190(5) 0.0176(5) 0.0217(5) -0.0024(4) -0.0030(4) 0.0024(4)
N22 0.0167(5) 0.0160(5) 0.0177(5) -0.0002(4) 0.0009(4) 0.0021(4)
N21 0.0182(5) 0.0162(5) 0.0204(5) 0.0017(4) 0.0023(4) 0.0021(4)
C51 0.0172(6) 0.0166(6) 0.0160(6) 0.0027(5) -0.0014(5) 0.0008(5)
C52 0.0208(6) 0.0182(6) 0.0203(6) -0.0002(5) 0.0018(5) 0.0023(5)
C53 0.0269(7) 0.0168(6) 0.0227(6) -0.0028(5) -0.0015(5) -0.0011(5)
C54 0.0210(6) 0.0185(6) 0.0219(6) 0.0030(5) -0.0034(5) -0.0048(5)
C55 0.0174(6) 0.0244(6) 0.0218(6) 0.0048(5) -0.0001(5) -0.0032(5)
C56 0.0179(6) 0.0287(7) 0.0234(6) 0.0014(5) 0.0051(5) 0.0009(5)
C57 0.0220(6) 0.0210(6) 0.0207(6) -0.0011(5) 0.0020(5) 0.0024(5)
C58 0.0182(6) 0.0176(6) 0.0161(6) 0.0020(5) -0.0014(5) 0.0008(5)
C59 0.0195(6) 0.0195(6) 0.0154(6) 0.0045(5) -0.0018(5) -0.0003(5)
C50 0.0173(6) 0.0170(6) 0.0138(5) 0.0042(4) -0.0020(4) 0.0013(5)
C13 0.0207(6) 0.0151(6) 0.0198(6) 0.0000(5) 0.0035(5) 0.0021(5)
C12 0.0195(6) 0.0157(6) 0.0309(7) -0.0009(5) 0.0068(5) 0.0001(5)
C11 0.0167(6) 0.0180(6) 0.0306(7) -0.0042(5) -0.0020(5) 0.0008(5)
C23 0.0196(6) 0.0200(6) 0.0204(6) -0.0028(5) -0.0026(5) 0.0047(5)
C22 0.0180(6) 0.0172(6) 0.0303(7) -0.0038(5) -0.0054(5) 0.0022(5)
C21 0.0171(6) 0.0149(6) 0.0304(7) 0.0014(5) 0.0013(5) 0.0006(5)
N32 0.0179(5) 0.0211(5) 0.0174(5) -0.0014(4) -0.0003(4) 0.0019(4)
N31 0.0212(5) 0.0239(5) 0.0189(5) -0.0003(4) 0.0013(4) 0.0004(4)
N42 0.0189(5) 0.0214(5) 0.0210(5) -0.0013(4) -0.0019(4) 0.0021(4)
N41 0.0215(5) 0.0218(5) 0.0270(6) -0.0048(4) -0.0038(4) 0.0028(4)
C61 0.0210(6) 0.0206(6) 0.0171(6) -0.0033(5) 0.0026(5) 0.0010(5)
C62 0.0244(7) 0.0279(7) 0.0222(6) 0.0001(5) 0.0015(5) 0.0047(5)
C63 0.0364(8) 0.0252(7) 0.0227(7) 0.0038(5) 0.0063(6) 0.0052(6)
C64 0.0340(8) 0.0226(7) 0.0250(7) -0.0025(5) 0.0119(6) -0.0026(6)
C65 0.0259(7) 0.0348(8) 0.0241(7) -0.0067(6) 0.0062(6) -0.0101(6)
C66 0.0195(7) 0.0503(9) 0.0249(7) -0.0044(6) -0.0011(5) -0.0073(6)
C67 0.0210(7) 0.0382(8) 0.0236(7) 0.0009(6) -0.0025(5) 0.0009(6)
C68 0.0197(6) 0.0249(6) 0.0177(6) -0.0033(5) 0.0019(5) 0.0002(5)
C69 0.0248(7) 0.0251(7) 0.0189(6) -0.0063(5) 0.0066(5) -0.0033(5)
C60 0.0208(6) 0.0219(6) 0.0155(6) -0.0053(5) 0.0030(5) -0.0005(5)
C33 0.0206(6) 0.0239(6) 0.0226(6) -0.0046(5) -0.0039(5) 0.0032(5)
C32 0.0183(6) 0.0277(7) 0.0324(7) -0.0055(6) -0.0006(5) -0.0031(5)
C31 0.0224(7) 0.0266(7) 0.0251(7) -0.0012(5) 0.0048(5) -0.0025(5)
C43 0.0239(7) 0.0279(7) 0.0227(7) 0.0027(5) -0.0021(5) 0.0031(5)
C42 0.0292(7) 0.0259(7) 0.0333(8) 0.0074(6) 0.0012(6) 0.0011(6)
C41 0.0242(7) 0.0199(6) 0.0388(8) -0.0021(6) -0.0026(6) 0.0009(5)

loop_
_atom_type_symbol
_atom_type_description
_atom_type_scat_dispersion_real
_atom_type_scat_dispersion_imag
_atom_type_scat_source
C C 0.0181 0.0091 'International Tables Vol C Tables 4.2.6.8 and 6.1.1.4'
H H 0.0000 0.0000 'International Tables Vol C Tables 4.2.6.8 and 6.1.1.4'
N N 0.0311 0.0180 'International Tables Vol C Tables 4.2.6.8 and 6.1.1.4'

loop_
_geom_angle_atom_site_label_1
_geom_angle_atom_site_label_2
_geom_angle_atom_site_label_3
_geom_angle
_geom_angle_site_symmetry_1
_geom_angle_site_symmetry_3
_geom_angle_publ_flag
C13 N12 N11 112.01(10) . . ?
C13 N12 C51 125.15(10) . . ?
N11 N12 C51 122.58(10) . . ?
C11 N11 N12 103.86(10) . . ?
C23 N22 N21 111.95(10) . . ?
C23 N22 C58 127.02(10) . . ?
N21 N22 C58 120.46(10) . . ?
C21 N21 N22 104.08(10) . . ?
C52 C51 N12 115.24(11) . . ?
C52 C51 C50 120.92(11) . . ?
N12 C51 C50 123.83(10) . . ?
C51 C52 C53 121.61(12) . . ?
C51 C52 H52 119.2 . . ?
C53 C52 H52 119.2 . . ?
C54 C53 C52 119.60(12) . . ?
C54 C53 H53 120.2 . . ?
C52 C53 H53 120.2 . . ?
C53 C54 C59 120.69(12) . . ?
C53 C54 H54 119.7 . . ?
C59 C54 H54 119.7 . . ?
C56 C55 C59 120.90(12) . . ?
C56 C55 H55 119.5 . . ?
C59 C55 H55 119.5 . . ?
C55 C56 C57 119.13(12) . . ?
C55 C56 H56 120.4 . . ?
C57 C56 H56 120.4 . . ?
C58 C57 C56 121.82(12) . . ?
C58 C57 H57 119.1 . . ?
C56 C57 H57 119.1 . . ?
C57 C58 N22 115.61(11) . . ?
C57 C58 C50 121.22(11) . . ?
N22 C58 C50 123.11(11) . . ?
C55 C59 C54 118.41(11) . . ?
C55 C59 C50 120.87(11) . . ?
C54 C59 C50 120.72(11) . . ?
C59 C50 C58 115.86(11) . . ?
C59 C50 C51 116.32(11) . . ?
C58 C50 C51 127.82(11) . . ?
N12 C13 C12 107.13(11) . . ?
N12 C13 H13 126.4 . . ?
C12 C13 H13 126.4 . . ?
C13 C12 C11 104.63(11) . . ?
C13 C12 H12 127.7 . . ?
C11 C12 H12 127.7 . . ?
N11 C11 C12 112.36(11) . . ?
N11 C11 H11 123.8 . . ?
C12 C11 H11 123.8 . . ?
N22 C23 C22 107.07(11) . . ?
N22 C23 H23 126.5 . . ?
C22 C23 H23 126.5 . . ?
C23 C22 C21 104.83(11) . . ?
C23 C22 H22 127.6 . . ?
C21 C22 H22 127.6 . . ?
N21 C21 C22 112.05(11) . . ?
N21 C21 H21 124.0 . . ?
C22 C21 H21 124.0 . . ?
C33 N32 N31 112.12(10) . . ?
C33 N32 C61 127.51(11) . . ?
N31 N32 C61 120.06(10) . . ?
C31 N31 N32 103.88(10) . . ?
C43 N42 N41 112.57(11) . . ?
C43 N42 C68 125.85(11) . . ?
N41 N42 C68 121.54(10) . . ?
C41 N41 N42 103.68(11) . . ?
C62 C61 N32 116.35(11) . . ?
C62 C61 C60 120.96(12) . . ?
N32 C61 C60 122.63(11) . . ?
C61 C62 C63 121.61(13) . . ?
C61 C62 H62 119.2 . . ?
C63 C62 H62 119.2 . . ?
C64 C63 C62 119.17(13) . . ?
C64 C63 H63 120.4 . . ?
C62 C63 H63 120.4 . . ?
C63 C64 C69 120.98(13) . . ?
C63 C64 H64 119.5 . . ?
C69 C64 H64 119.5 . . ?
C66 C65 C69 120.87(13) . . ?
C66 C65 H65 119.6 . . ?
C69 C65 H65 119.6 . . ?
C65 C66 C67 119.60(13) . . ?
C65 C66 H66 120.2 . . ?
C67 C66 H66 120.2 . . ?
C68 C67 C66 121.54(13) . . ?
C68 C67 H67 119.2 . . ?
C66 C67 H67 119.2 . . ?
C67 C68 N42 116.18(12) . . ?
C67 C68 C60 120.86(12) . . ?
N42 C68 C60 122.93(11) . . ?
C65 C69 C64 119.29(12) . . ?
C65 C69 C60 120.25(12) . . ?
C64 C69 C60 120.38(12) . . ?
C68 C60 C69 116.56(11) . . ?
C68 C60 C61 127.50(12) . . ?
C69 C60 C61 115.92(11) . . ?
N32 C33 C32 106.75(11) . . ?
N32 C33 H33 126.6 . . ?
C32 C33 H33 126.6 . . ?
C33 C32 C31 104.92(12) . . ?
C33 C32 H32 127.5 . . ?
C31 C32 H32 127.5 . . ?
N31 C31 C32 112.32(12) . . ?
N31 C31 H31 123.8 . . ?
C32 C31 H31 123.8 . . ?
N42 C43 C42 106.56(12) . . ?
N42 C43 H43 126.7 . . ?
C42 C43 H43 126.7 . . ?
C43 C42 C41 105.01(12) . . ?
C43 C42 H42 127.5 . . ?
C41 C42 H42 127.5 . . ?
N41 C41 C42 112.17(12) . . ?
N41 C41 H41 123.9 . . ?
C42 C41 H41 123.9 . . ?

loop_
_geom_bond_atom_site_label_1
_geom_bond_atom_site_label_2
_geom_bond_distance
_geom_bond_site_symmetry_2
_geom_bond_publ_flag
N12 C13 1.3570(16) . ?
N12 N11 1.3615(14) . ?
N12 C51 1.4265(15) . ?
N11 C11 1.3317(16) . ?
N22 C23 1.3565(16) . ?
N22 N21 1.3614(14) . ?
N22 C58 1.4237(16) . ?
N21 C21 1.3320(16) . ?
C51 C52 1.3733(17) . ?
C51 C50 1.4353(17) . ?
C52 C53 1.4043(18) . ?
C52 H52 0.9500 . ?
C53 C54 1.3603(18) . ?
C53 H53 0.9500 . ?
C54 C59 1.4203(18) . ?
C54 H54 0.9500 . ?
C55 C56 1.3605(19) . ?
C55 C59 1.4194(17) . ?
C55 H55 0.9500 . ?
C56 C57 1.4020(18) . ?
C56 H56 0.9500 . ?
C57 C58 1.3713(17) . ?
C57 H57 0.9500 . ?
C58 C50 1.4334(17) . ?
C59 C50 1.4325(17) . ?
C13 C12 1.3661(18) . ?
C13 H13 0.9500 . ?
C12 C11 1.4004(19) . ?
C12 H12 0.9500 . ?
C11 H11 0.9500 . ?
C23 C22 1.3662(19) . ?
C23 H23 0.9500 . ?
C22 C21 1.4010(19) . ?
C22 H22 0.9500 . ?
C21 H21 0.9500 . ?
N32 C33 1.3591(16) . ?
N32 N31 1.3627(15) . ?
N32 C61 1.4214(16) . ?
N31 C31 1.3268(17) . ?
N42 C43 1.3556(17) . ?
N42 N41 1.3600(15) . ?
N42 C68 1.4245(17) . ?
N41 C41 1.3288(18) . ?
C61 C62 1.3689(18) . ?
C61 C60 1.4362(18) . ?
C62 C63 1.405(2) . ?
C62 H62 0.9500 . ?
C63 C64 1.361(2) . ?
C63 H63 0.9500 . ?
C64 C69 1.419(2) . ?
C64 H64 0.9500 . ?
C65 C66 1.361(2) . ?
C65 C69 1.418(2) . ?
C65 H65 0.9500 . ?
C66 C67 1.402(2) . ?
C66 H66 0.9500 . ?
C67 C68 1.3736(18) . ?
C67 H67 0.9500 . ?
C68 C60 1.4323(18) . ?
C69 C60 1.4349(18) . ?
C33 C32 1.3647(19) . ?
C33 H33 0.9500 . ?
C32 C31 1.4009(19) . ?
C32 H32 0.9500 . ?
C31 H31 0.9500 . ?
C43 C42 1.364(2) . ?
C43 H43 0.9500 . ?
C42 C41 1.403(2) . ?
C42 H42 0.9500 . ?
C41 H41 0.9500 . ?

loop_
_geom_torsion_atom_site_label_1
_geom_torsion_atom_site_label_2
_geom_torsion_atom_site_label_3
_geom_torsion_atom_site_label_4
_geom_torsion
_geom_torsion_site_symmetry_1
_geom_torsion_site_symmetry_2
_geom_torsion_site_symmetry_3
_geom_torsion_site_symmetry_4
_geom_torsion_publ_flag
C13 N12 N11 C11 1.02(13) . . . . ?
C51 N12 N11 C11 175.39(10) . . . . ?
C23 N22 N21 C21 1.47(13) . . . . ?
C58 N22 N21 C21 173.37(10) . . . . ?
C13 N12 C51 C52 50.91(16) . . . . ?
N11 N12 C51 C52 -122.69(12) . . . . ?
C13 N12 C51 C50 -128.31(12) . . . . ?
N11 N12 C51 C50 58.09(16) . . . . ?
N12 C51 C52 C53 -179.13(11) . . . . ?
C50 C51 C52 C53 0.11(18) . . . . ?
C51 C52 C53 C54 -2.47(19) . . . . ?
C52 C53 C54 C59 1.43(19) . . . . ?
C59 C55 C56 C57 3.28(19) . . . . ?
C55 C56 C57 C58 -2.81(19) . . . . ?
C56 C57 C58 N22 176.16(11) . . . . ?
C56 C57 C58 C50 -1.12(19) . . . . ?
C23 N22 C58 C57 50.23(16) . . . . ?
N21 N22 C58 C57 -120.36(12) . . . . ?
C23 N22 C58 C50 -132.55(13) . . . . ?
N21 N22 C58 C50 56.87(15) . . . . ?
C56 C55 C59 C54 -179.43(12) . . . . ?
C56 C55 C59 C50 0.09(18) . . . . ?
C53 C54 C59 C55 -178.56(12) . . . . ?
C53 C54 C59 C50 1.91(18) . . . . ?
C55 C59 C50 C58 -3.80(16) . . . . ?
C54 C59 C50 C58 175.72(11) . . . . ?
C55 C59 C50 C51 176.42(11) . . . . ?
C54 C59 C50 C51 -4.07(16) . . . . ?
C57 C58 C50 C59 4.30(16) . . . . ?
N22 C58 C50 C59 -172.78(10) . . . . ?
C57 C58 C50 C51 -175.94(12) . . . . ?
N22 C58 C50 C51 6.98(18) . . . . ?
C52 C51 C50 C59 3.08(16) . . . . ?
N12 C51 C50 C59 -177.74(10) . . . . ?
C52 C51 C50 C58 -176.68(11) . . . . ?
N12 C51 C50 C58 2.50(19) . . . . ?
N11 N12 C13 C12 -0.79(13) . . . . ?
C51 N12 C13 C12 -174.98(10) . . . . ?
N12 C13 C12 C11 0.22(13) . . . . ?
N12 N11 C11 C12 -0.88(13) . . . . ?
C13 C12 C11 N11 0.43(14) . . . . ?
N21 N22 C23 C22 -1.11(14) . . . . ?
C58 N22 C23 C22 -172.36(11) . . . . ?
N22 C23 C22 C21 0.27(13) . . . . ?
N22 N21 C21 C22 -1.29(13) . . . . ?
C23 C22 C21 N21 0.66(14) . . . . ?
C33 N32 N31 C31 1.11(14) . . . . ?
C61 N32 N31 C31 175.14(11) . . . . ?
C43 N42 N41 C41 0.92(14) . . . . ?
C68 N42 N41 C41 178.73(11) . . . . ?
C33 N32 C61 C62 44.45(17) . . . . ?
N31 N32 C61 C62 -128.57(12) . . . . ?
C33 N32 C61 C60 -138.19(13) . . . . ?
N31 N32 C61 C60 48.79(16) . . . . ?
N32 C61 C62 C63 172.94(11) . . . . ?
C60 C61 C62 C63 -4.47(19) . . . . ?
C61 C62 C63 C64 -4.3(2) . . . . ?
C62 C63 C64 C69 6.4(2) . . . . ?
C69 C65 C66 C67 0.8(2) . . . . ?
C65 C66 C67 C68 -3.4(2) . . . . ?
C66 C67 C68 N42 178.81(12) . . . . ?
C66 C67 C68 C60 0.8(2) . . . . ?
C43 N42 C68 C67 51.55(17) . . . . ?
N41 N42 C68 C67 -125.96(13) . . . . ?
C43 N42 C68 C60 -130.52(13) . . . . ?
N41 N42 C68 C60 51.98(16) . . . . ?
C66 C65 C69 C64 -172.48(13) . . . . ?
C66 C65 C69 C60 4.28(19) . . . . ?
C63 C64 C69 C65 176.83(12) . . . . ?
C63 C64 C69 C60 0.07(19) . . . . ?
C67 C68 C60 C69 4.04(17) . . . . ?
N42 C68 C60 C69 -173.80(11) . . . . ?
C67 C68 C60 C61 -177.65(12) . . . . ?
N42 C68 C60 C61 4.51(19) . . . . ?
C65 C69 C60 C68 -6.52(17) . . . . ?
C64 C69 C60 C68 170.20(11) . . . . ?
C65 C69 C60 C61 174.97(11) . . . . ?
C64 C69 C60 C61 -8.31(17) . . . . ?
C62 C61 C60 C68 -167.85(12) . . . . ?
N32 C61 C60 C68 14.91(19) . . . . ?
C62 C61 C60 C69 10.47(17) . . . . ?
N32 C61 C60 C69 -166.77(11) . . . . ?
N31 N32 C33 C32 -0.78(14) . . . . ?
C61 N32 C33 C32 -174.27(11) . . . . ?
N32 C33 C32 C31 0.13(15) . . . . ?
N32 N31 C31 C32 -1.02(14) . . . . ?
C33 C32 C31 N31 0.58(16) . . . . ?
N41 N42 C43 C42 -0.75(15) . . . . ?
C68 N42 C43 C42 -178.45(12) . . . . ?
N42 C43 C42 C41 0.25(15) . . . . ?
N42 N41 C41 C42 -0.74(15) . . . . ?
C43 C42 C41 N41 0.32(16) . . . . ?
